data_4306859
loop_
_publ_author_name
'Ying Wang'
'Bin Ding'
'Peng Cheng'
'Dai-Zheng Liao'
'Shi-Ping Yan'

_publ_section_title
;
Tuned Triazolatesilver(I) Luminescent Complexes from Zero- to
Three-Dimensionality Based on Bi- to Tetratopic Bridged Ligands
;
_journal_name_full 'Inorganic Chemistry'
_journal_page_first 2002
_journal_page_last 2010
_journal_paper_doi 10.1021/ic060855y
_journal_volume 46
_journal_year 2007
_chemical_formula_sum 'C28 H24 Ag2 B2 F8 N16'
_chemical_formula_weight 973.99
_chemical_name_systematic
; 
 ? 
;
_space_group_IT_number 2
_symmetry_cell_setting triclinic
_symmetry_space_group_name_Hall '-P 1'
_symmetry_space_group_name_H-M 'P -1'
_atom_sites_solution_hydrogens geom
_atom_sites_solution_primary direct
_atom_sites_solution_secondary difmap
_audit_creation_method SHELXL-97
_cell_angle_alpha 89.136(9)
_cell_angle_beta 77.588(8)
_cell_angle_gamma 81.274(8)
_cell_formula_units_Z 2
_cell_length_a 9.259(6)
_cell_length_b 11.977(8)
_cell_length_c 16.373(11)
_cell_measurement_reflns_used 3206
_cell_measurement_temperature 293(2)
_cell_measurement_theta_max 23.18
_cell_measurement_theta_min 2.28
_cell_volume 1752(2)
_computing_cell_refinement 'Bruker APEX II'
_computing_data_collection 'Bruker APEX II'
_computing_data_reduction 'Bruker SAINT'
_computing_molecular_graphics 'Bruker SHELXTL'
_computing_publication_material 'Bruker SHELXTL'
_computing_structure_refinement 'SHELXL-97 (Sheldrick, 1997)'
_computing_structure_solution 'SHELXS-97 (Sheldrick, 1990)'
_diffrn_ambient_temperature 293(2)
_diffrn_measured_fraction_theta_full 0.986
_diffrn_measured_fraction_theta_max 0.986
_diffrn_measurement_device_type 'APEX II CCD area detector'
_diffrn_measurement_method 'phi and omega scans'
_diffrn_radiation_monochromator graphite
_diffrn_radiation_source 'fine-focus sealed tube'
_diffrn_radiation_type MoK\a
_diffrn_radiation_wavelength 0.71073
_diffrn_reflns_av_R_equivalents 0.0178
_diffrn_reflns_av_sigmaI/netI 0.0335
_diffrn_reflns_limit_h_max 11
_diffrn_reflns_limit_h_min -10
_diffrn_reflns_limit_k_max 13
_diffrn_reflns_limit_k_min -14
_diffrn_reflns_limit_l_max 14
_diffrn_reflns_limit_l_min -19
_diffrn_reflns_number 9535
_diffrn_reflns_theta_full 25.03
_diffrn_reflns_theta_max 25.03
_diffrn_reflns_theta_min 1.72
_exptl_absorpt_coefficient_mu 1.209
_exptl_absorpt_correction_T_max 1.000000
_exptl_absorpt_correction_T_min 0.530545
_exptl_absorpt_correction_type multi-scan
_exptl_absorpt_process_details SADABS
_exptl_crystal_colour COLORLESS
_exptl_crystal_density_diffrn 1.846
_exptl_crystal_density_meas ?
_exptl_crystal_density_method 'not measured'
_exptl_crystal_description LAMBLLER
_exptl_crystal_F_000 960
_exptl_crystal_size_max 0.34
_exptl_crystal_size_mid 0.19
_exptl_crystal_size_min 0.07
_refine_diff_density_max 0.730
_refine_diff_density_min -0.625
_refine_diff_density_rms 0.094
_refine_ls_extinction_method none
_refine_ls_goodness_of_fit_ref 1.059
_refine_ls_hydrogen_treatment mixed
_refine_ls_matrix_type full
_refine_ls_number_parameters 541
_refine_ls_number_reflns 6096
_refine_ls_number_restraints 30
_refine_ls_restrained_S_all 1.116
_refine_ls_R_factor_all 0.0514
_refine_ls_R_factor_gt 0.0370
_refine_ls_shift/su_max 0.003
_refine_ls_shift/su_mean 0.000
_refine_ls_structure_factor_coef Fsqd
_refine_ls_weighting_details 'calc w=1/[\s^2^(Fo^2^)+(0.0701P)^2^+0.0000P] where P=(Fo^2^+2Fc^2^)/3'
_refine_ls_weighting_scheme calc
_refine_ls_wR_factor_gt 0.1068
_refine_ls_wR_factor_ref 0.1133
_reflns_number_gt 4532
_reflns_number_total 6096
_reflns_threshold_expression >2sigma(I)
_cod_data_source_file ic060855ysi20060517_115611.cif
_cod_data_source_block 41216d
_cod_depositor_comments
;
The following automatic conversions were performed:
'_symmetry_cell_setting' value 'Triclinic' changed to 'triclinic'
according to '/home/saulius/struct/CIF-dictionaries/cif_core.dic'
dictionary named 'cif_core.dic' version 2.4.1 from
2010-06-29.

'_exptl_absorpt_correction_type' value 'MULTI-SCAN' changed
to 'multi-scan' according to
'/home/saulius/struct/CIF-dictionaries/cif_core.dic' dictionary named
'cif_core.dic' version 2.4.1 from 2010-06-29.

Automatic conversion script
Id: cif_fix_enum 1527 2010-12-29 10:47:43Z saulius 

The following automatic conversions were performed:

'_exptl_crystal_density_meas' value 'NONE' was changed to '?' - the
value is perceived as not measured.

Automatic conversion script
Id: cif_fix_values 3008 2015-01-20 13:52:24Z robertas 
;
_cod_database_code 4306859

loop_
_symmetry_equiv_pos_as_xyz
'x, y, z'
'-x, -y, -z'

loop_
_atom_site_label
_atom_site_type_symbol
_atom_site_fract_x
_atom_site_fract_y
_atom_site_fract_z
_atom_site_U_iso_or_equiv
_atom_site_adp_type
_atom_site_occupancy
_atom_site_symmetry_multiplicity
_atom_site_calc_flag
_atom_site_refinement_flags
_atom_site_disorder_assembly
_atom_site_disorder_group
Ag1 Ag 0.23438(4) 0.51082(3) 0.47181(2) 0.05294(14) Uani 1 1 d . . .
Ag2 Ag 0.01006(4) 0.32515(3) 0.37535(2) 0.05967(14) Uani 1 1 d . . .
N1 N 0.3980(4) 0.7238(3) 0.4177(2) 0.0568(10) Uani 1 1 d . . .
N2 N 0.3720(4) 0.6435(3) 0.4790(2) 0.0524(9) Uani 1 1 d . . .
N3 N 0.5074(3) 0.7558(3) 0.5194(2) 0.0432(8) Uani 1 1 d . . .
N4 N 0.6641(4) 0.8855(3) 0.5301(2) 0.0563(9) Uani 1 1 d . . .
N5 N 0.1377(4) 0.4475(3) 0.3000(2) 0.0514(9) Uani 1 1 d . . .
N6 N 0.2266(4) 0.5101(3) 0.3305(2) 0.0473(8) Uani 1 1 d . . .
N7 N 0.2522(4) 0.5385(3) 0.1965(2) 0.0458(8) Uani 1 1 d . . .
N8 N 0.4081(6) 0.6418(4) 0.1052(3) 0.0865(14) Uani 1 1 d . . .
N9 N -0.1533(4) 0.1112(3) 0.4125(2) 0.0553(9) Uani 1 1 d . . .
N10 N -0.1147(4) 0.1903(3) 0.3529(2) 0.0543(9) Uani 1 1 d . . .
N11 N -0.2321(4) 0.0769(3) 0.2989(2) 0.0467(8) Uani 1 1 d . . .
N12 N -0.3754(4) -0.0578(3) 0.2786(3) 0.0631(10) Uani 1 1 d . . .
N13 N 0.1323(4) 0.3754(3) 0.5433(2) 0.0480(8) Uani 1 1 d . . .
N14 N 0.0310(4) 0.3177(3) 0.5165(2) 0.0467(8) Uani 1 1 d . . .
N15 N 0.0451(4) 0.2670(3) 0.6438(2) 0.0435(8) Uani 1 1 d . . .
N16 N -0.0773(5) 0.1410(3) 0.7318(2) 0.0606(10) Uani 1 1 d . . .
C1 C 0.5900(5) 0.7758(4) 0.6508(3) 0.0525(11) Uani 1 1 d . . .
H1 H 0.5354 0.7206 0.6757 0.063 Uiso 1 1 calc R . .
C2 C 0.6729(5) 0.8294(4) 0.6935(3) 0.0628(13) Uani 1 1 d . . .
H2 H 0.6759 0.8103 0.7484 0.075 Uiso 1 1 calc R . .
C3 C 0.7514(5) 0.9113(4) 0.6550(3) 0.0646(13) Uani 1 1 d . . .
H3 H 0.8078 0.9485 0.6831 0.077 Uiso 1 1 calc R . .
C4 C 0.7440(5) 0.9364(4) 0.5739(3) 0.0628(13) Uani 1 1 d . . .
H4 H 0.7972 0.9917 0.5477 0.075 Uiso 1 1 calc R . .
C5 C 0.5912(4) 0.8075(3) 0.5685(3) 0.0443(9) Uani 1 1 d . . .
C6 C 0.4371(5) 0.6655(4) 0.5381(3) 0.0494(10) Uani 1 1 d . . .
H6 H 0.4354 0.6245 0.5869 0.059 Uiso 1 1 calc R . .
C7 C 0.4803(5) 0.7895(4) 0.4439(3) 0.0523(11) Uani 1 1 d . . .
H7 H 0.5152 0.8507 0.4148 0.063 Uiso 1 1 calc R . .
C8 C 0.4563(8) 0.6789(6) 0.0267(4) 0.102(2) Uani 1 1 d . . .
H8 H 0.5356 0.7200 0.0170 0.122 Uiso 1 1 calc R . .
C9 C 0.3947(10) 0.6587(6) -0.0372(4) 0.106(2) Uani 1 1 d . . .
H9 H 0.4297 0.6860 -0.0901 0.127 Uiso 1 1 calc R . .
C10 C 0.2810(10) 0.5983(7) -0.0234(4) 0.122(3) Uani 1 1 d . . .
H10 H 0.2367 0.5834 -0.0672 0.146 Uiso 1 1 calc R . .
C11 C 0.2302(7) 0.5587(5) 0.0542(3) 0.0887(18) Uani 1 1 d . . .
H11 H 0.1499 0.5185 0.0654 0.106 Uiso 1 1 calc R . .
C12 C 0.3016(5) 0.5804(4) 0.1136(3) 0.0547(11) Uani 1 1 d . . .
C13 C 0.1544(5) 0.4655(4) 0.2206(3) 0.0546(11) Uani 1 1 d . . .
H13 H 0.1059 0.4327 0.1852 0.065 Uiso 1 1 calc R . .
C14 C 0.2941(5) 0.5635(4) 0.2675(3) 0.0486(10) Uani 1 1 d . . .
H14 H 0.3619 0.6123 0.2708 0.058 Uiso 1 1 calc R . .
C15 C -0.2981(6) 0.0602(5) 0.1632(3) 0.0734(14) Uani 1 1 d . . .
H15 H -0.2436 0.1173 0.1421 0.088 Uiso 1 1 calc R . .
C16 C -0.3746(7) 0.0088(6) 0.1143(4) 0.0953(19) Uani 1 1 d . . .
H16 H -0.3750 0.0312 0.0597 0.114 Uiso 1 1 calc R . .
C17 C -0.4498(7) -0.0762(6) 0.1492(4) 0.096(2) Uani 1 1 d . . .
H17 H -0.5026 -0.1127 0.1183 0.115 Uiso 1 1 calc R . .
C18 C -0.4469(7) -0.1073(5) 0.2297(4) 0.0834(17) Uani 1 1 d . . .
H18 H -0.4975 -0.1662 0.2516 0.100 Uiso 1 1 calc R . .
C19 C -0.3050(5) 0.0242(4) 0.2446(3) 0.0542(11) Uani 1 1 d . . .
C20 C -0.1613(5) 0.1687(4) 0.2864(3) 0.0523(11) Uani 1 1 d . . .
H20 H -0.1482 0.2101 0.2376 0.063 Uiso 1 1 calc R . .
C21 C -0.2242(5) 0.0457(4) 0.3779(3) 0.0551(11) Uani 1 1 d . . .
H21 H -0.2646 -0.0154 0.4043 0.066 Uiso 1 1 calc R . .
C22 C -0.1131(6) 0.0947(5) 0.8078(3) 0.0725(14) Uani 1 1 d . . .
H22 H -0.1770 0.0409 0.8146 0.087 Uiso 1 1 calc R . .
C23 C -0.0606(6) 0.1227(5) 0.8748(3) 0.0727(14) Uani 1 1 d . . .
H23 H -0.0852 0.0867 0.9255 0.087 Uiso 1 1 calc R . .
C24 C 0.0286(6) 0.2045(5) 0.8666(3) 0.0700(14) Uani 1 1 d . . .
H24 H 0.0636 0.2264 0.9121 0.084 Uiso 1 1 calc R . .
C25 C 0.0666(5) 0.2542(4) 0.7904(3) 0.0605(12) Uani 1 1 d . . .
H25 H 0.1282 0.3097 0.7825 0.073 Uiso 1 1 calc R . .
C26 C 0.0088(5) 0.2180(3) 0.7263(2) 0.0458(10) Uani 1 1 d . . .
C27 C 0.1367(5) 0.3434(4) 0.6192(3) 0.0474(10) Uani 1 1 d . . .
H27 H 0.1955 0.3699 0.6519 0.057 Uiso 1 1 calc R . .
C28 C -0.0185(5) 0.2539(4) 0.5785(2) 0.0462(10) Uani 1 1 d . . .
H28 H -0.0882 0.2058 0.5776 0.055 Uiso 1 1 calc R . .
B1 B 0.2995(6) 0.5250(4) 0.7459(3) 0.0636(15) Uani 1 1 d D . .
F1 F 0.2519(14) 0.5456(12) 0.6740(5) 0.105(4) Uani 0.50 1 d PD A 1
F2 F 0.1766(9) 0.5482(14) 0.8052(6) 0.164(8) Uani 0.50 1 d PD A 1
F3 F 0.3493(13) 0.4184(7) 0.7494(11) 0.139(7) Uani 0.50 1 d PD A 1
F4 F 0.3976(14) 0.5900(12) 0.7531(10) 0.103(8) Uani 0.50 1 d PD A 1
F1' F 0.1599(9) 0.5640(10) 0.7706(12) 0.177(9) Uani 0.50 1 d PD A 2
F2' F 0.3291(17) 0.4287(8) 0.7822(9) 0.142(7) Uani 0.50 1 d PD A 2
F3' F 0.330(2) 0.5037(13) 0.6637(5) 0.188(9) Uani 0.50 1 d PD A 2
F4' F 0.3867(15) 0.5969(11) 0.7614(9) 0.086(7) Uani 0.50 1 d PD A 2
B2 B 0.8485(7) 0.8050(5) 0.9112(3) 0.0736(17) Uani 1 1 d D . .
F5 F 0.8701(5) 0.7876(4) 0.8311(2) 0.1462(17) Uani 1 1 d D . .
F6 F 0.7331(6) 0.8845(5) 0.9342(4) 0.209(3) Uani 1 1 d D . .
F7 F 0.8317(6) 0.7156(4) 0.9566(3) 0.172(2) Uani 1 1 d D . .
F8 F 0.9667(6) 0.8468(5) 0.9263(3) 0.166(2) Uani 1 1 d D . .

loop_
_atom_site_aniso_label
_atom_site_aniso_U_11
_atom_site_aniso_U_22
_atom_site_aniso_U_33
_atom_site_aniso_U_23
_atom_site_aniso_U_13
_atom_site_aniso_U_12
Ag1 0.0571(2) 0.0525(2) 0.0564(2) 0.00487(15) -0.01701(16) -0.02436(16)
Ag2 0.0633(2) 0.0604(2) 0.0651(3) 0.00601(17) -0.02034(18) -0.03147(18)
N1 0.064(2) 0.059(2) 0.055(2) 0.0089(18) -0.0176(18) -0.030(2)
N2 0.056(2) 0.056(2) 0.053(2) 0.0043(17) -0.0151(18) -0.0265(18)
N3 0.0391(18) 0.0446(19) 0.049(2) 0.0044(15) -0.0120(15) -0.0139(15)
N4 0.058(2) 0.054(2) 0.065(2) 0.0046(18) -0.0197(18) -0.0237(19)
N5 0.058(2) 0.053(2) 0.051(2) 0.0025(16) -0.0154(17) -0.0274(17)
N6 0.052(2) 0.050(2) 0.0443(19) -0.0003(15) -0.0107(16) -0.0210(17)
N7 0.053(2) 0.0427(19) 0.0436(19) 0.0011(15) -0.0122(15) -0.0109(16)
N8 0.107(4) 0.087(3) 0.069(3) 0.012(2) -0.013(3) -0.039(3)
N9 0.061(2) 0.058(2) 0.053(2) 0.0094(18) -0.0151(18) -0.0262(19)
N10 0.056(2) 0.055(2) 0.058(2) 0.0079(17) -0.0129(18) -0.0288(18)
N11 0.0434(19) 0.045(2) 0.052(2) -0.0026(16) -0.0075(15) -0.0127(16)
N12 0.064(2) 0.056(2) 0.076(3) -0.009(2) -0.016(2) -0.028(2)
N13 0.052(2) 0.049(2) 0.048(2) -0.0022(16) -0.0131(16) -0.0158(17)
N14 0.049(2) 0.048(2) 0.049(2) 0.0012(16) -0.0150(16) -0.0200(16)
N15 0.0439(19) 0.0425(19) 0.0463(19) 0.0014(15) -0.0121(15) -0.0108(15)
N16 0.071(3) 0.065(3) 0.051(2) 0.0086(18) -0.0140(18) -0.026(2)
C1 0.049(2) 0.060(3) 0.053(3) 0.004(2) -0.019(2) -0.010(2)
C2 0.058(3) 0.072(3) 0.061(3) 0.002(2) -0.021(2) -0.004(3)
C3 0.057(3) 0.071(3) 0.075(3) -0.011(3) -0.028(2) -0.015(3)
C4 0.064(3) 0.059(3) 0.078(3) 0.004(2) -0.028(3) -0.029(2)
C5 0.037(2) 0.042(2) 0.056(3) -0.0033(19) -0.0132(18) -0.0051(18)
C6 0.047(2) 0.051(3) 0.056(3) 0.006(2) -0.017(2) -0.015(2)
C7 0.054(3) 0.054(3) 0.056(3) 0.008(2) -0.017(2) -0.025(2)
C8 0.116(5) 0.105(5) 0.083(5) 0.027(4) -0.002(4) -0.042(4)
C9 0.158(7) 0.091(5) 0.049(4) 0.019(3) 0.009(4) -0.007(5)
C10 0.190(9) 0.126(6) 0.070(4) 0.024(4) -0.057(5) -0.055(6)
C11 0.122(5) 0.101(4) 0.062(3) 0.018(3) -0.039(3) -0.049(4)
C12 0.062(3) 0.050(3) 0.051(3) 0.005(2) -0.011(2) -0.006(2)
C13 0.059(3) 0.056(3) 0.058(3) 0.001(2) -0.022(2) -0.022(2)
C14 0.048(2) 0.056(3) 0.049(2) 0.0008(19) -0.0163(19) -0.020(2)
C15 0.084(4) 0.083(4) 0.061(3) 0.000(3) -0.019(3) -0.033(3)
C16 0.105(5) 0.120(5) 0.074(4) -0.007(4) -0.032(3) -0.038(4)
C17 0.099(5) 0.105(5) 0.096(5) -0.028(4) -0.031(4) -0.038(4)
C18 0.088(4) 0.081(4) 0.093(4) -0.013(3) -0.027(3) -0.039(3)
C19 0.042(2) 0.059(3) 0.061(3) -0.013(2) -0.010(2) -0.008(2)
C20 0.061(3) 0.055(3) 0.046(2) 0.003(2) -0.015(2) -0.022(2)
C21 0.059(3) 0.055(3) 0.056(3) 0.010(2) -0.012(2) -0.023(2)
C22 0.089(4) 0.073(3) 0.060(3) 0.012(3) -0.010(3) -0.036(3)
C23 0.091(4) 0.070(3) 0.056(3) 0.013(2) -0.014(3) -0.014(3)
C24 0.091(4) 0.072(3) 0.050(3) 0.005(2) -0.028(3) -0.005(3)
C25 0.070(3) 0.061(3) 0.057(3) 0.003(2) -0.025(2) -0.015(2)
C26 0.048(2) 0.043(2) 0.045(2) 0.0037(18) -0.0116(18) -0.0015(19)
C27 0.048(2) 0.050(2) 0.048(2) -0.0015(19) -0.0153(19) -0.015(2)
C28 0.050(2) 0.048(2) 0.046(2) 0.0025(19) -0.0161(19) -0.0164(19)
B1 0.070(4) 0.072(4) 0.056(4) 0.007(3) -0.019(3) -0.024(3)
F1 0.146(9) 0.120(8) 0.087(9) 0.044(6) -0.073(8) -0.073(7)
F2 0.065(7) 0.35(2) 0.078(5) -0.053(8) -0.002(5) -0.051(10)
F3 0.085(7) 0.079(8) 0.274(19) -0.025(9) -0.085(9) -0.010(5)
F4 0.077(9) 0.121(15) 0.135(14) 0.034(10) -0.048(8) -0.059(9)
F1' 0.066(7) 0.125(9) 0.36(3) 0.038(12) -0.088(12) -0.008(6)
F2' 0.174(14) 0.114(10) 0.162(10) 0.106(9) -0.067(9) -0.064(9)
F3' 0.36(2) 0.171(15) 0.054(6) -0.018(7) 0.010(9) -0.184(15)
F4' 0.123(13) 0.090(11) 0.065(7) -0.008(7) -0.032(7) -0.061(9)
B2 0.106(5) 0.075(4) 0.043(3) 0.003(3) -0.012(3) -0.035(4)
F5 0.157(4) 0.207(5) 0.076(3) -0.020(3) -0.028(2) -0.025(4)
F6 0.200(6) 0.174(5) 0.195(6) -0.030(4) 0.052(4) 0.019(5)
F7 0.219(6) 0.155(4) 0.182(5) 0.093(4) -0.080(4) -0.110(4)
F8 0.208(5) 0.197(5) 0.153(4) 0.066(4) -0.104(4) -0.135(5)

loop_
_atom_type_symbol
_atom_type_description
_atom_type_scat_dispersion_real
_atom_type_scat_dispersion_imag
_atom_type_scat_source
C C 0.0033 0.0016 'International Tables Vol C Tables 4.2.6.8 and 6.1.1.4'
H H 0.0000 0.0000 'International Tables Vol C Tables 4.2.6.8 and 6.1.1.4'
B B 0.0013 0.0007 'International Tables Vol C Tables 4.2.6.8 and 6.1.1.4'
N N 0.0061 0.0033 'International Tables Vol C Tables 4.2.6.8 and 6.1.1.4'
F F 0.0171 0.0103 'International Tables Vol C Tables 4.2.6.8 and 6.1.1.4'
Ag Ag -0.8971 1.1015 'International Tables Vol C Tables 4.2.6.8 and 6.1.1.4'

loop_
_geom_angle_atom_site_label_1
_geom_angle_atom_site_label_2
_geom_angle_atom_site_label_3
_geom_angle
_geom_angle_site_symmetry_1
_geom_angle_site_symmetry_3
_geom_angle_publ_flag
N13 Ag1 N2 143.05(13) . . ?
N13 Ag1 N6 114.21(13) . . ?
N2 Ag1 N6 102.21(12) . . ?
N10 Ag2 N5 137.41(14) . . ?
N10 Ag2 N14 107.99(13) . . ?
N5 Ag2 N14 114.13(13) . . ?
C7 N1 N2 106.0(3) . . ?
C6 N2 N1 107.7(4) . . ?
C6 N2 Ag1 129.1(3) . . ?
N1 N2 Ag1 123.2(3) . . ?
C6 N3 C7 105.0(3) . . ?
C6 N3 C5 128.0(4) . . ?
C7 N3 C5 127.0(4) . . ?
C5 N4 C4 116.7(4) . . ?
C13 N5 N6 107.8(3) . . ?
C13 N5 Ag2 128.2(3) . . ?
N6 N5 Ag2 123.7(3) . . ?
C14 N6 N5 106.7(3) . . ?
C14 N6 Ag1 131.6(3) . . ?
N5 N6 Ag1 121.7(2) . . ?
C13 N7 C14 104.4(3) . . ?
C13 N7 C12 127.9(4) . . ?
C14 N7 C12 127.7(4) . . ?
C12 N8 C8 115.4(5) . . ?
C21 N9 N10 105.0(4) . . ?
C20 N10 N9 109.0(4) . . ?
C20 N10 Ag2 129.1(3) . . ?
N9 N10 Ag2 121.9(3) . . ?
C20 N11 C21 104.2(4) . . ?
C20 N11 C19 129.7(4) . . ?
C21 N11 C19 126.0(4) . . ?
C19 N12 C18 115.8(5) . . ?
C27 N13 N14 107.2(3) . . ?
C27 N13 Ag1 129.0(3) . . ?
N14 N13 Ag1 123.3(3) . . ?
C28 N14 N13 106.0(3) . . ?
C28 N14 Ag2 132.8(3) . . ?
N13 N14 Ag2 120.2(2) . . ?
C27 N15 C28 105.1(3) . . ?
C27 N15 C26 127.6(4) . . ?
C28 N15 C26 127.0(4) . . ?
C26 N16 C22 115.8(4) . . ?
C2 C1 C5 117.2(5) . . ?
C2 C1 H1 121.4 . . ?
C5 C1 H1 121.4 . . ?
C1 C2 C3 119.9(5) . . ?
C1 C2 H2 120.0 . . ?
C3 C2 H2 120.0 . . ?
C4 C3 C2 118.0(5) . . ?
C4 C3 H3 121.0 . . ?
C2 C3 H3 121.0 . . ?
N4 C4 C3 123.7(5) . . ?
N4 C4 H4 118.2 . . ?
C3 C4 H4 118.2 . . ?
N4 C5 C1 124.4(4) . . ?
N4 C5 N3 114.7(4) . . ?
C1 C5 N3 120.8(4) . . ?
N2 C6 N3 110.7(4) . . ?
N2 C6 H6 124.7 . . ?
N3 C6 H6 124.7 . . ?
N1 C7 N3 110.6(4) . . ?
N1 C7 H7 124.7 . . ?
N3 C7 H7 124.7 . . ?
C9 C8 N8 122.8(7) . . ?
C9 C8 H8 118.6 . . ?
N8 C8 H8 118.6 . . ?
C8 C9 C10 118.7(6) . . ?
C8 C9 H9 120.7 . . ?
C10 C9 H9 120.7 . . ?
C9 C10 C11 120.4(7) . . ?
C9 C10 H10 119.8 . . ?
C11 C10 H10 119.8 . . ?
C12 C11 C10 116.7(6) . . ?
C12 C11 H11 121.7 . . ?
C10 C11 H11 121.7 . . ?
N8 C12 C11 125.9(5) . . ?
N8 C12 N7 115.8(4) . . ?
C11 C12 N7 118.3(5) . . ?
N5 C13 N7 110.4(4) . . ?
N5 C13 H13 124.8 . . ?
N7 C13 H13 124.8 . . ?
N6 C14 N7 110.7(4) . . ?
N6 C14 H14 124.6 . . ?
N7 C14 H14 124.6 . . ?
C16 C15 C19 118.2(5) . . ?
C16 C15 H15 120.9 . . ?
C19 C15 H15 120.9 . . ?
C17 C16 C15 117.5(6) . . ?
C17 C16 H16 121.2 . . ?
C15 C16 H16 121.2 . . ?
C18 C17 C16 119.9(6) . . ?
C18 C17 H17 120.1 . . ?
C16 C17 H17 120.1 . . ?
N12 C18 C17 123.7(6) . . ?
N12 C18 H18 118.2 . . ?
C17 C18 H18 118.2 . . ?
N12 C19 C15 124.9(4) . . ?
N12 C19 N11 114.5(4) . . ?
C15 C19 N11 120.6(4) . . ?
N10 C20 N11 109.8(4) . . ?
N10 C20 H20 125.1 . . ?
N11 C20 H20 125.1 . . ?
N9 C21 N11 112.1(4) . . ?
N9 C21 H21 124.0 . . ?
N11 C21 H21 124.0 . . ?
N16 C22 C23 123.5(5) . . ?
N16 C22 H22 118.3 . . ?
C23 C22 H22 118.3 . . ?
C22 C23 C24 118.8(5) . . ?
C22 C23 H23 120.6 . . ?
C24 C23 H23 120.6 . . ?
C23 C24 C25 119.4(5) . . ?
C23 C24 H24 120.3 . . ?
C25 C24 H24 120.3 . . ?
C24 C25 C26 116.8(5) . . ?
C24 C25 H25 121.6 . . ?
C26 C25 H25 121.6 . . ?
N16 C26 C25 125.6(4) . . ?
N16 C26 N15 114.8(4) . . ?
C25 C26 N15 119.6(4) . . ?
N13 C27 N15 110.7(4) . . ?
N13 C27 H27 124.7 . . ?
N15 C27 H27 124.7 . . ?
N14 C28 N15 111.0(4) . . ?
N14 C28 H28 124.5 . . ?
N15 C28 H28 124.5 . . ?
F1' B1 F3 121.5(10) . . ?
F1' B1 F4 118.4(12) . . ?
F3 B1 F4 113.3(7) . . ?
F1' B1 F2' 109.1(7) . . ?
F3 B1 F2' 23.9(11) . . ?
F4 B1 F2' 109.7(12) . . ?
F1' B1 F2 28.2(9) . . ?
F3 B1 F2 107.7(8) . . ?
F4 B1 F2 111.2(8) . . ?
F2' B1 F2 88.3(10) . . ?
F1' B1 F4' 112.2(8) . . ?
F3 B1 F4' 116.9(11) . . ?
F4 B1 F4' 7.2(13) . . ?
F2' B1 F4' 110.4(7) . . ?
F2 B1 F4' 104.1(11) . . ?
F1' B1 F3' 109.3(8) . . ?
F3 B1 F3' 83.3(10) . . ?
F4 B1 F3' 102.5(12) . . ?
F2' B1 F3' 107.0(8) . . ?
F2 B1 F3' 135.6(10) . . ?
F4' B1 F3' 108.6(7) . . ?
F1' B1 F1 76.3(9) . . ?
F3 B1 F1 109.4(7) . . ?
F4 B1 F1 110.5(7) . . ?
F2' B1 F1 129.4(10) . . ?
F2 B1 F1 104.3(7) . . ?
F4' B1 F1 113.4(11) . . ?
F3' B1 F1 34.6(9) . . ?
F5 B2 F7 115.0(5) . . ?
F5 B2 F6 108.7(5) . . ?
F7 B2 F6 110.6(5) . . ?
F5 B2 F8 108.0(5) . . ?
F7 B2 F8 108.1(5) . . ?
F6 B2 F8 106.0(5) . . ?

loop_
_geom_bond_atom_site_label_1
_geom_bond_atom_site_label_2
_geom_bond_distance
_geom_bond_site_symmetry_2
_geom_bond_publ_flag
Ag1 N13 2.197(4) . ?
Ag1 N2 2.202(4) . ?
Ag1 N6 2.331(4) . ?
Ag2 N10 2.201(4) . ?
Ag2 N5 2.215(4) . ?
Ag2 N14 2.359(4) . ?
N1 C7 1.310(6) . ?
N1 N2 1.388(5) . ?
N2 C6 1.295(5) . ?
N3 C6 1.344(5) . ?
N3 C7 1.356(5) . ?
N3 C5 1.436(5) . ?
N4 C5 1.309(6) . ?
N4 C4 1.346(6) . ?
N5 C13 1.295(5) . ?
N5 N6 1.366(5) . ?
N6 C14 1.299(5) . ?
N7 C13 1.348(5) . ?
N7 C14 1.354(5) . ?
N7 C12 1.444(5) . ?
N8 C12 1.301(6) . ?
N8 C8 1.358(7) . ?
N9 C21 1.304(6) . ?
N9 N10 1.379(5) . ?
N10 C20 1.298(5) . ?
N11 C20 1.355(6) . ?
N11 C21 1.355(5) . ?
N11 C19 1.430(5) . ?
N12 C19 1.313(6) . ?
N12 C18 1.340(6) . ?
N13 C27 1.303(5) . ?
N13 N14 1.390(5) . ?
N14 C28 1.307(5) . ?
N15 C27 1.340(5) . ?
N15 C28 1.349(5) . ?
N15 C26 1.457(5) . ?
N16 C26 1.297(6) . ?
N16 C22 1.351(6) . ?
C1 C2 1.372(7) . ?
C1 C5 1.392(6) . ?
C1 H1 0.9300 . ?
C2 C3 1.374(7) . ?
C2 H2 0.9300 . ?
C3 C4 1.370(7) . ?
C3 H3 0.9300 . ?
C4 H4 0.9300 . ?
C6 H6 0.9300 . ?
C7 H7 0.9300 . ?
C8 C9 1.335(9) . ?
C8 H8 0.9300 . ?
C9 C10 1.344(10) . ?
C9 H9 0.9300 . ?
C10 C11 1.362(8) . ?
C10 H10 0.9300 . ?
C11 C12 1.337(7) . ?
C11 H11 0.9300 . ?
C13 H13 0.9300 . ?
C14 H14 0.9300 . ?
C15 C16 1.382(7) . ?
C15 C19 1.386(7) . ?
C15 H15 0.9300 . ?
C16 C17 1.369(9) . ?
C16 H16 0.9300 . ?
C17 C18 1.368(8) . ?
C17 H17 0.9300 . ?
C18 H18 0.9300 . ?
C20 H20 0.9300 . ?
C21 H21 0.9300 . ?
C22 C23 1.357(7) . ?
C22 H22 0.9300 . ?
C23 C24 1.361(8) . ?
C23 H23 0.9300 . ?
C24 C25 1.373(7) . ?
C24 H24 0.9300 . ?
C25 C26 1.380(6) . ?
C25 H25 0.9300 . ?
C27 H27 0.9300 . ?
C28 H28 0.9300 . ?
B1 F1' 1.285(8) . ?
B1 F3 1.295(8) . ?
B1 F4 1.307(8) . ?
B1 F2' 1.309(7) . ?
B1 F2 1.324(8) . ?
B1 F4' 1.328(8) . ?
B1 F3' 1.335(8) . ?
B1 F1 1.351(7) . ?
B2 F5 1.300(5) . ?
B2 F7 1.304(6) . ?
B2 F6 1.312(6) . ?
B2 F8 1.339(6) . ?

loop_
_geom_torsion_atom_site_label_1
_geom_torsion_atom_site_label_2
_geom_torsion_atom_site_label_3
_geom_torsion_atom_site_label_4
_geom_torsion
_geom_torsion_site_symmetry_1
_geom_torsion_site_symmetry_2
_geom_torsion_site_symmetry_3
_geom_torsion_site_symmetry_4
_geom_torsion_publ_flag
C7 N1 N2 C6 0.8(5) . . . . ?
C7 N1 N2 Ag1 178.5(3) . . . . ?
N13 Ag1 N2 C6 5.1(5) . . . . ?
N6 Ag1 N2 C6 -165.1(4) . . . . ?
N13 Ag1 N2 N1 -172.1(3) . . . . ?
N6 Ag1 N2 N1 17.7(3) . . . . ?
N10 Ag2 N5 C13 4.8(5) . . . . ?
N14 Ag2 N5 C13 175.7(4) . . . . ?
N10 Ag2 N5 N6 -168.1(3) . . . . ?
N14 Ag2 N5 N6 2.8(4) . . . . ?
C13 N5 N6 C14 -0.1(5) . . . . ?
Ag2 N5 N6 C14 174.0(3) . . . . ?
C13 N5 N6 Ag1 178.8(3) . . . . ?
Ag2 N5 N6 Ag1 -7.1(4) . . . . ?
N13 Ag1 N6 C14 -167.6(4) . . . . ?
N2 Ag1 N6 C14 6.0(4) . . . . ?
N13 Ag1 N6 N5 13.8(3) . . . . ?
N2 Ag1 N6 N5 -172.7(3) . . . . ?
C21 N9 N10 C20 -0.7(5) . . . . ?
C21 N9 N10 Ag2 -179.7(3) . . . . ?
N5 Ag2 N10 C20 -14.3(5) . . . . ?
N14 Ag2 N10 C20 174.4(4) . . . . ?
N5 Ag2 N10 N9 164.6(3) . . . . ?
N14 Ag2 N10 N9 -6.8(3) . . . . ?
N2 Ag1 N13 C27 0.0(5) . . . . ?
N6 Ag1 N13 C27 169.5(3) . . . . ?
N2 Ag1 N13 N14 170.7(3) . . . . ?
N6 Ag1 N13 N14 -19.8(3) . . . . ?
C27 N13 N14 C28 -0.3(4) . . . . ?
Ag1 N13 N14 C28 -172.7(3) . . . . ?
C27 N13 N14 Ag2 -170.6(3) . . . . ?
Ag1 N13 N14 Ag2 17.0(4) . . . . ?
N10 Ag2 N14 C28 -1.9(4) . . . . ?
N5 Ag2 N14 C28 -175.5(4) . . . . ?
N10 Ag2 N14 N13 165.4(3) . . . . ?
N5 Ag2 N14 N13 -8.2(3) . . . . ?
C5 C1 C2 C3 0.5(7) . . . . ?
C1 C2 C3 C4 -0.2(7) . . . . ?
C5 N4 C4 C3 -0.4(7) . . . . ?
C2 C3 C4 N4 0.1(8) . . . . ?
C4 N4 C5 C1 0.8(6) . . . . ?
C4 N4 C5 N3 179.9(4) . . . . ?
C2 C1 C5 N4 -0.9(6) . . . . ?
C2 C1 C5 N3 -179.9(4) . . . . ?
C6 N3 C5 N4 171.5(4) . . . . ?
C7 N3 C5 N4 -9.8(6) . . . . ?
C6 N3 C5 C1 -9.4(6) . . . . ?
C7 N3 C5 C1 169.3(4) . . . . ?
N1 N2 C6 N3 -0.8(5) . . . . ?
Ag1 N2 C6 N3 -178.3(3) . . . . ?
C7 N3 C6 N2 0.5(5) . . . . ?
C5 N3 C6 N2 179.5(4) . . . . ?
N2 N1 C7 N3 -0.5(5) . . . . ?
C6 N3 C7 N1 0.0(5) . . . . ?
C5 N3 C7 N1 -179.0(4) . . . . ?
C12 N8 C8 C9 3.1(10) . . . . ?
N8 C8 C9 C10 -0.7(11) . . . . ?
C8 C9 C10 C11 0.0(12) . . . . ?
C9 C10 C11 C12 -1.8(11) . . . . ?
C8 N8 C12 C11 -5.3(9) . . . . ?
C8 N8 C12 N7 178.6(5) . . . . ?
C10 C11 C12 N8 4.8(10) . . . . ?
C10 C11 C12 N7 -179.2(6) . . . . ?
C13 N7 C12 N8 -173.5(4) . . . . ?
C14 N7 C12 N8 6.3(6) . . . . ?
C13 N7 C12 C11 10.1(7) . . . . ?
C14 N7 C12 C11 -170.1(5) . . . . ?
N6 N5 C13 N7 0.0(5) . . . . ?
Ag2 N5 C13 N7 -173.8(3) . . . . ?
C14 N7 C13 N5 0.1(5) . . . . ?
C12 N7 C13 N5 179.9(4) . . . . ?
N5 N6 C14 N7 0.2(5) . . . . ?
Ag1 N6 C14 N7 -178.6(3) . . . . ?
C13 N7 C14 N6 -0.2(5) . . . . ?
C12 N7 C14 N6 180.0(4) . . . . ?
C19 C15 C16 C17 -1.3(9) . . . . ?
C15 C16 C17 C18 -0.1(10) . . . . ?
C19 N12 C18 C17 -0.4(8) . . . . ?
C16 C17 C18 N12 1.1(10) . . . . ?
C18 N12 C19 C15 -1.2(7) . . . . ?
C18 N12 C19 N11 178.9(4) . . . . ?
C16 C15 C19 N12 2.1(8) . . . . ?
C16 C15 C19 N11 -177.9(5) . . . . ?
C20 N11 C19 N12 -173.8(4) . . . . ?
C21 N11 C19 N12 3.6(6) . . . . ?
C20 N11 C19 C15 6.2(7) . . . . ?
C21 N11 C19 C15 -176.4(4) . . . . ?
N9 N10 C20 N11 0.3(5) . . . . ?
Ag2 N10 C20 N11 179.3(3) . . . . ?
C21 N11 C20 N10 0.1(5) . . . . ?
C19 N11 C20 N10 178.0(4) . . . . ?
N10 N9 C21 N11 0.8(5) . . . . ?
C20 N11 C21 N9 -0.6(5) . . . . ?
C19 N11 C21 N9 -178.5(4) . . . . ?
C26 N16 C22 C23 -1.9(8) . . . . ?
N16 C22 C23 C24 2.4(9) . . . . ?
C22 C23 C24 C25 -1.8(8) . . . . ?
C23 C24 C25 C26 0.7(7) . . . . ?
C22 N16 C26 C25 0.8(7) . . . . ?
C22 N16 C26 N15 -179.7(4) . . . . ?
C24 C25 C26 N16 -0.3(7) . . . . ?
C24 C25 C26 N15 -179.8(4) . . . . ?
C27 N15 C26 N16 -176.4(4) . . . . ?
C28 N15 C26 N16 11.0(6) . . . . ?
C27 N15 C26 C25 3.1(6) . . . . ?
C28 N15 C26 C25 -169.4(4) . . . . ?
N14 N13 C27 N15 0.5(4) . . . . ?
Ag1 N13 C27 N15 172.4(3) . . . . ?
C28 N15 C27 N13 -0.6(4) . . . . ?
C26 N15 C27 N13 -174.4(3) . . . . ?
N13 N14 C28 N15 0.0(5) . . . . ?
Ag2 N14 C28 N15 168.5(3) . . . . ?
C27 N15 C28 N14 0.4(5) . . . . ?
C26 N15 C28 N14 174.2(4) . . . . ?
